data_7701754
loop_
_publ_author_name
'Zhao, Na'
'Li, Yu'
'Gu, Jin-Zhong'
'Kirillova, Marina V.'
'Kirillov, Alexander M.'

_publ_section_title
;
 Hydrothermal generation, structural versatility and properties of
 metal(ii)-organic architectures driven by a pyridine-tricarboxylic acid.
;
_journal_issue 23
_journal_name_full 'Dalton transactions (Cambridge, England : 2003)'
_journal_page_first 8361
_journal_page_last 8374
_journal_paper_doi 10.1039/c9dt01253b
_journal_volume 48
_journal_year 2019
_chemical_formula_sum 'C100 H84 Cd4 Cl2 N14 O24'
_chemical_formula_weight 2386.31
_space_group_crystal_system triclinic
_space_group_IT_number 2
_space_group_name_Hall '-P 1'
_space_group_name_H-M_alt 'P -1'
_atom_sites_solution_hydrogens mixed
_audit_creation_method SHELXL-2014/7
_audit_update_record
;
2018-10-30 deposited with the CCDC.	2019-05-13 downloaded from the CCDC.
;
_cell_angle_alpha 117.723(6)
_cell_angle_beta 102.004(4)
_cell_angle_gamma 96.874(4)
_cell_formula_units_Z 1
_cell_length_a 10.9104(4)
_cell_length_b 15.8917(10)
_cell_length_c 16.6750(10)
_cell_measurement_reflns_used 14839
_cell_measurement_temperature 293(2)
_cell_measurement_theta_max 25.049
_cell_measurement_theta_min 3.435
_cell_volume 2423.9(3)
_computing_cell_refinement 'Bruker SAINT'
_computing_data_collection 'Bruker APEX2'
_computing_data_reduction 'Bruker SAINT'
_computing_molecular_graphics 'Bruker SHELXTL'
_computing_publication_material 'Bruker SHELXTL'
_computing_structure_refinement 'SHELXL-2014/7 (Sheldrick, 2014)'
_computing_structure_solution 'SHELXL-2014/7 (Sheldrick, 2014)'
_diffrn_ambient_temperature 293(2)
_diffrn_measured_fraction_theta_full 0.998
_diffrn_measured_fraction_theta_max 0.998
_diffrn_measurement_device_type 'Bruker APE-II CCD'
_diffrn_measurement_method '\f and \w scans'
_diffrn_radiation_type MoK\a
_diffrn_radiation_wavelength 0.71073
_diffrn_reflns_av_R_equivalents 0.0353
_diffrn_reflns_av_unetI/netI 0.0675
_diffrn_reflns_Laue_measured_fraction_full 0.998
_diffrn_reflns_Laue_measured_fraction_max 0.998
_diffrn_reflns_limit_h_max 12
_diffrn_reflns_limit_h_min -12
_diffrn_reflns_limit_k_max 17
_diffrn_reflns_limit_k_min -18
_diffrn_reflns_limit_l_max 19
_diffrn_reflns_limit_l_min -19
_diffrn_reflns_number 14839
_diffrn_reflns_point_group_measured_fraction_full 0.998
_diffrn_reflns_point_group_measured_fraction_max 0.998
_diffrn_reflns_theta_full 25.049
_diffrn_reflns_theta_max 25.049
_diffrn_reflns_theta_min 3.435
_diffrn_source 'fine-focus sealed tube'
_exptl_absorpt_coefficient_mu 1.004
_exptl_absorpt_correction_T_max 0.824
_exptl_absorpt_correction_T_min 0.766
_exptl_absorpt_correction_type multi-scan
_exptl_absorpt_process_details SADABS
_exptl_crystal_colour colourless
_exptl_crystal_density_diffrn 1.635
_exptl_crystal_description block
_exptl_crystal_F_000 1200
_exptl_crystal_size_max 0.280
_exptl_crystal_size_mid 0.210
_exptl_crystal_size_min 0.200
_exptl_transmission_factor_max 0.818
_exptl_transmission_factor_min 0.776
_refine_diff_density_max 0.651
_refine_diff_density_min -0.706
_refine_diff_density_rms 0.086
_refine_ls_extinction_method none
_refine_ls_goodness_of_fit_ref 0.987
_refine_ls_hydrogen_treatment constr
_refine_ls_matrix_type full
_refine_ls_number_parameters 649
_refine_ls_number_reflns 8542
_refine_ls_number_restraints 0
_refine_ls_restrained_S_all 0.987
_refine_ls_R_factor_all 0.0723
_refine_ls_R_factor_gt 0.0476
_refine_ls_shift/su_max 0.002
_refine_ls_shift/su_mean 0.000
_refine_ls_structure_factor_coef Fsqd
_refine_ls_weighting_details 'w=1/[\s^2^(Fo^2^)+(0.0538P)^2^+1.4173P] where P=(Fo^2^+2Fc^2^)/3'
_refine_ls_weighting_scheme calc
_refine_ls_wR_factor_gt 0.1050
_refine_ls_wR_factor_ref 0.1278
_reflns_Friedel_coverage 0.000
_reflns_number_gt 6210
_reflns_number_total 8542
_reflns_threshold_expression 'I > 2\s(I)'
_cod_data_source_file c9dt01253b2.cif
_cod_data_source_block 353-9Cd
_cod_database_code 7701754
_shelx_shelxl_version_number 2014/7
_shelx_space_group_comment
;
The symmetry employed for this shelxl refinement is uniquely defined
by the following loop, which should always be used as a source of
symmetry information in preference to the above space-group names.
They are only intended as comments.
;
_shelx_estimated_absorpt_t_min 0.766
_shelx_estimated_absorpt_t_max 0.824

loop_
_space_group_symop_operation_xyz
'x, y, z'
'-x, -y, -z'

loop_
_atom_site_label
_atom_site_type_symbol
_atom_site_fract_x
_atom_site_fract_y
_atom_site_fract_z
_atom_site_U_iso_or_equiv
_atom_site_adp_type
_atom_site_occupancy
_atom_site_site_symmetry_order
_atom_site_calc_flag
_atom_site_refinement_flags_posn
_atom_site_refinement_flags_adp
Cd1 Cd 0.87173(3) 0.62471(3) 0.47263(3) 0.03931(13) Uani 1 1 d . .
Cd2 Cd 0.61569(4) 1.16429(3) 0.87147(3) 0.04993(14) Uani 1 1 d . .
N1 N 0.9443(4) 0.7777(3) 0.6117(3) 0.0401(10) Uani 1 1 d . .
N2 N 0.7335(4) 0.4813(3) 0.3424(3) 0.0460(11) Uani 1 1 d . .
N3 N 0.6570(4) 0.6206(3) 0.4819(3) 0.0476(11) Uani 1 1 d . .
N4 N 0.5360(5) 1.1658(4) 0.7289(4) 0.0610(13) Uani 1 1 d . .
N5 N 0.4533(5) 1.0172(4) 0.7605(4) 0.0627(14) Uani 1 1 d . .
N6 N 0.4447(4) 1.2402(3) 0.9255(3) 0.0531(12) Uani 1 1 d . .
N7 N 0.6960(5) 1.3389(3) 0.9731(3) 0.0555(12) Uani 1 1 d . .
O1 O 0.9265(3) 0.6005(2) 0.5998(3) 0.0475(9) Uani 1 1 d . .
O2 O 0.9803(4) 0.6703(3) 0.7565(3) 0.0619(11) Uani 1 1 d . .
O3 O 1.1159(3) 1.2972(3) 0.6101(3) 0.0521(10) Uani 1 1 d . .
O4 O 0.9604(4) 1.3454(3) 0.6745(3) 0.0652(12) Uani 1 1 d . .
O5 O 0.8128(4) 1.1763(3) 0.8467(3) 0.0710(12) Uani 1 1 d . .
O6 O 0.7441(4) 1.0200(3) 0.7327(3) 0.0713(12) Uani 1 1 d . .
O7 O 1.0607(3) 0.5839(2) 0.4443(3) 0.0473(9) Uani 1 1 d . .
H1W H 1.0648 0.5259 0.4307 0.057 Uiso 1 1 d R U
H2W H 1.0541 0.6067 0.4069 0.057 Uiso 1 1 d R U
O8 O 0.6646(5) 0.8629(4) 0.7605(5) 0.129(2) Uani 1 1 d . .
H3W H 0.6882 0.9099 0.7514 0.155 Uiso 1 1 d R U
H4W H 0.6979 0.9062 0.8228 0.155 Uiso 1 1 d R U
O9 O 0.8199(7) 0.4523(6) 0.7938(5) 0.180(3) Uani 1 1 d . .
H5W H 0.8617 0.4193 0.7578 0.216 Uiso 1 1 d R U
H6W H 0.8622 0.5034 0.7913 0.216 Uiso 1 1 d R U
O10 O 0.9973(7) 0.7497(11) 0.9479(7) 0.303(8) Uani 1 1 d . .
H7W H 0.9892 0.7186 0.8874 0.364 Uiso 1 1 d R U
H8W H 1.0479 0.7685 1.0026 0.364 Uiso 1 1 d R U
O11 O 0.340(2) 0.0820(11) 0.0135(15) 0.57(2) Uani 1 1 d . .
H9W H 0.2898 0.0943 0.0039 0.684 Uiso 1 1 d R U
H10W H 0.3381 0.0272 0.0110 0.684 Uiso 1 1 d R U
O12 O 0.898(3) 0.9127(11) 0.9700(12) 0.497(18) Uani 1 1 d . .
H11W H 0.9300 0.8646 0.9642 0.596 Uiso 1 1 d R U
H12W H 0.8399 0.8709 0.9149 0.596 Uiso 1 1 d R U
C1 C 0.9589(5) 0.6741(4) 0.6833(4) 0.0423(12) Uani 1 1 d . .
C2 C 0.9691(5) 0.7752(3) 0.6925(4) 0.0387(11) Uani 1 1 d . .
C3 C 0.9523(5) 0.8645(3) 0.6160(4) 0.0423(12) Uani 1 1 d . .
H3 H 0.9369 0.8655 0.5595 0.051 Uiso 1 1 calc R U
C4 C 0.9823(5) 0.9525(3) 0.7001(4) 0.0388(11) Uani 1 1 d . .
C5 C 1.0065(5) 0.9494(4) 0.7832(4) 0.0513(14) Uani 1 1 d . .
H5 H 1.0259 1.0068 0.8414 0.062 Uiso 1 1 calc R U
C6 C 1.0017(5) 0.8603(4) 0.7791(4) 0.0516(14) Uani 1 1 d . .
H6 H 1.0205 0.8577 0.8348 0.062 Uiso 1 1 calc R U
C7 C 0.9975(5) 1.0454(3) 0.6970(3) 0.0358(11) Uani 1 1 d . .
C8 C 0.9279(4) 1.1160(3) 0.7346(3) 0.0381(11) Uani 1 1 d . .
C9 C 0.8214(5) 1.1011(4) 0.7756(4) 0.0473(13) Uani 1 1 d . .
C10 C 0.9486(5) 1.1983(3) 0.7253(3) 0.0385(11) Uani 1 1 d . .
H10 H 0.9052 1.2464 0.7522 0.046 Uiso 1 1 calc R U
C11 C 1.0314(4) 1.2115(3) 0.6774(4) 0.0379(11) Uani 1 1 d . .
C12 C 1.0353(5) 1.2917(3) 0.6524(4) 0.0406(12) Uani 1 1 d . .
C13 C 1.1009(5) 1.1428(4) 0.6421(4) 0.0466(13) Uani 1 1 d . .
H13 H 1.1586 1.1509 0.6108 0.056 Uiso 1 1 calc R U
C14 C 1.0840(5) 1.0620(4) 0.6536(4) 0.0495(14) Uani 1 1 d . .
H14 H 1.1333 1.0171 0.6312 0.059 Uiso 1 1 calc R U
C15 C 0.7719(6) 0.4154(4) 0.2758(4) 0.0621(16) Uani 1 1 d . .
H15 H 0.8594 0.4268 0.2805 0.075 Uiso 1 1 calc R U
C16 C 0.6886(8) 0.3295(5) 0.1990(5) 0.083(2) Uani 1 1 d . .
H16 H 0.7188 0.2845 0.1527 0.100 Uiso 1 1 calc R U
C17 C 0.5601(9) 0.3135(6) 0.1937(5) 0.090(3) Uani 1 1 d . .
H17 H 0.5024 0.2556 0.1440 0.108 Uiso 1 1 calc R U
C18 C 0.5151(6) 0.3814(5) 0.2604(5) 0.072(2) Uani 1 1 d . .
C19 C 0.6066(5) 0.4679(4) 0.3372(4) 0.0563(16) Uani 1 1 d . .
C20 C 0.3805(7) 0.3724(7) 0.2585(7) 0.093(3) Uani 1 1 d . .
H20 H 0.3183 0.3173 0.2087 0.112 Uiso 1 1 calc R U
C21 C 0.3440(7) 0.4406(8) 0.3258(7) 0.101(3) Uani 1 1 d . .
H21 H 0.2565 0.4320 0.3212 0.121 Uiso 1 1 calc R U
C22 C 0.4331(6) 0.5266(6) 0.4047(6) 0.074(2) Uani 1 1 d . .
C23 C 0.5666(5) 0.5404(4) 0.4089(4) 0.0502(14) Uani 1 1 d . .
C24 C 0.4010(7) 0.6002(7) 0.4803(7) 0.086(3) Uani 1 1 d . .
H24 H 0.3150 0.5941 0.4798 0.103 Uiso 1 1 calc R U
C25 C 0.4916(7) 0.6787(7) 0.5530(6) 0.084(2) Uani 1 1 d . .
H25 H 0.4698 0.7265 0.6030 0.100 Uiso 1 1 calc R U
C26 C 0.6200(6) 0.6860(5) 0.5509(5) 0.0664(17) Uani 1 1 d . .
H26 H 0.6831 0.7402 0.6011 0.080 Uiso 1 1 calc R U
C27 C 0.5722(8) 1.2389(6) 0.7143(6) 0.085(2) Uani 1 1 d . .
H27 H 0.6312 1.2960 0.7641 0.102 Uiso 1 1 calc R U
C28 C 0.5252(10) 1.2332(9) 0.6274(8) 0.112(3) Uani 1 1 d . .
H28 H 0.5525 1.2858 0.6195 0.135 Uiso 1 1 calc R U
C29 C 0.4388(11) 1.1496(11) 0.5537(7) 0.119(4) Uani 1 1 d . .
H29 H 0.4058 1.1454 0.4955 0.143 Uiso 1 1 calc R U
C30 C 0.3999(8) 1.0705(8) 0.5658(6) 0.094(3) Uani 1 1 d . .
C31 C 0.4493(6) 1.0812(5) 0.6555(5) 0.0669(18) Uani 1 1 d . .
C32 C 0.3114(10) 0.9797(10) 0.4911(7) 0.127(5) Uani 1 1 d . .
H32 H 0.2776 0.9723 0.4316 0.153 Uiso 1 1 calc R U
C33 C 0.2771(10) 0.9063(9) 0.5053(8) 0.132(5) Uani 1 1 d . .
H33 H 0.2232 0.8474 0.4543 0.158 Uiso 1 1 calc R U
C34 C 0.3196(6) 0.9143(6) 0.5959(6) 0.086(3) Uani 1 1 d . .
C35 C 0.4088(5) 1.0037(5) 0.6722(5) 0.0635(18) Uani 1 1 d . .
C36 C 0.2782(7) 0.8418(6) 0.6161(8) 0.108(4) Uani 1 1 d . .
H36 H 0.2206 0.7827 0.5685 0.130 Uiso 1 1 calc R U
C37 C 0.3221(8) 0.8579(6) 0.7049(9) 0.109(3) Uani 1 1 d . .
H37 H 0.2936 0.8105 0.7192 0.131 Uiso 1 1 calc R U
C38 C 0.4108(6) 0.9462(5) 0.7755(6) 0.079(2) Uani 1 1 d . .
H38 H 0.4412 0.9553 0.8361 0.095 Uiso 1 1 calc R U
C39 C 0.3204(6) 1.1949(5) 0.9017(5) 0.0720(19) Uani 1 1 d . .
H39 H 0.2924 1.1289 0.8549 0.086 Uiso 1 1 calc R U
C40 C 0.2324(6) 1.2391(6) 0.9416(6) 0.082(2) Uani 1 1 d . .
H40 H 0.1466 1.2044 0.9207 0.098 Uiso 1 1 calc R U
C41 C 0.2714(7) 1.3350(6) 1.0124(5) 0.080(2) Uani 1 1 d . .
H41 H 0.2128 1.3656 1.0416 0.096 Uiso 1 1 calc R U
C42 C 0.3993(6) 1.3869(4) 1.0408(4) 0.0575(15) Uani 1 1 d . .
C43 C 0.4835(5) 1.3367(4) 0.9943(4) 0.0468(13) Uani 1 1 d . .
C44 C 0.4463(8) 1.4870(5) 1.1137(5) 0.077(2) Uani 1 1 d . .
H44 H 0.3911 1.5193 1.1457 0.092 Uiso 1 1 calc R U
C45 C 0.5702(8) 1.5360(5) 1.1373(5) 0.077(2) Uani 1 1 d . .
H45 H 0.5989 1.6016 1.1850 0.093 Uiso 1 1 calc R U
C46 C 0.6569(7) 1.4882(4) 1.0900(4) 0.0657(17) Uani 1 1 d . .
C47 C 0.6158(5) 1.3882(4) 1.0189(4) 0.0491(14) Uani 1 1 d . .
C48 C 0.7859(8) 1.5355(5) 1.1099(5) 0.084(2) Uani 1 1 d . .
H48 H 0.8178 1.6014 1.1565 0.101 Uiso 1 1 calc R U
C49 C 0.8631(8) 1.4876(6) 1.0633(6) 0.094(3) Uani 1 1 d . .
H49 H 0.9479 1.5195 1.0761 0.113 Uiso 1 1 calc R U
C50 C 0.8135(6) 1.3871(5) 0.9939(5) 0.075(2) Uani 1 1 d . .
H50 H 0.8678 1.3539 0.9616 0.090 Uiso 1 1 calc R U
Cl1 Cl 0.6719(2) 1.11281(13) 0.99268(12) 0.0850(6) Uani 1 1 d . .

loop_
_atom_site_aniso_label
_atom_site_aniso_U_11
_atom_site_aniso_U_22
_atom_site_aniso_U_33
_atom_site_aniso_U_23
_atom_site_aniso_U_13
_atom_site_aniso_U_12
Cd1 0.0423(2) 0.0280(2) 0.0510(2) 0.01990(18) 0.01977(17) 0.01021(16)
Cd2 0.0586(3) 0.0380(2) 0.0490(3) 0.0152(2) 0.0244(2) 0.01255(19)
N1 0.048(2) 0.029(2) 0.047(3) 0.020(2) 0.017(2) 0.0101(19)
N2 0.055(3) 0.035(2) 0.046(3) 0.020(2) 0.013(2) 0.010(2)
N3 0.047(2) 0.057(3) 0.057(3) 0.037(3) 0.025(2) 0.021(2)
N4 0.080(3) 0.060(3) 0.059(3) 0.032(3) 0.035(3) 0.038(3)
N5 0.058(3) 0.047(3) 0.075(4) 0.021(3) 0.024(3) 0.020(2)
N6 0.056(3) 0.045(3) 0.053(3) 0.020(2) 0.019(2) 0.012(2)
N7 0.060(3) 0.037(3) 0.057(3) 0.016(2) 0.017(2) 0.006(2)
O1 0.063(2) 0.033(2) 0.056(2) 0.027(2) 0.0233(19) 0.0158(17)
O2 0.088(3) 0.050(2) 0.062(3) 0.037(2) 0.023(2) 0.024(2)
O3 0.061(2) 0.046(2) 0.074(3) 0.041(2) 0.036(2) 0.0193(18)
O4 0.094(3) 0.051(2) 0.094(3) 0.052(2) 0.059(3) 0.044(2)
O5 0.083(3) 0.073(3) 0.072(3) 0.032(3) 0.055(2) 0.033(2)
O6 0.068(3) 0.064(3) 0.095(3) 0.044(3) 0.045(2) 0.010(2)
O7 0.050(2) 0.039(2) 0.070(3) 0.035(2) 0.0256(18) 0.0204(16)
O8 0.127(5) 0.083(4) 0.202(7) 0.081(5) 0.071(5) 0.029(3)
O9 0.150(6) 0.247(9) 0.179(7) 0.093(7) 0.107(6) 0.132(6)
O10 0.131(6) 0.74(3) 0.218(10) 0.342(15) 0.105(6) 0.178(11)
O11 0.79(4) 0.209(14) 0.51(3) 0.262(19) -0.24(3) -0.13(2)
O12 1.14(6) 0.322(19) 0.36(2) 0.239(18) 0.57(3) 0.38(3)
C1 0.041(3) 0.037(3) 0.058(4) 0.028(3) 0.018(3) 0.013(2)
C2 0.048(3) 0.031(3) 0.047(3) 0.022(2) 0.023(2) 0.015(2)
C3 0.058(3) 0.030(3) 0.044(3) 0.021(2) 0.019(2) 0.015(2)
C4 0.049(3) 0.029(3) 0.045(3) 0.019(2) 0.024(2) 0.014(2)
C5 0.078(4) 0.036(3) 0.044(3) 0.018(3) 0.029(3) 0.018(3)
C6 0.081(4) 0.039(3) 0.047(3) 0.026(3) 0.028(3) 0.020(3)
C7 0.048(3) 0.022(2) 0.042(3) 0.016(2) 0.019(2) 0.013(2)
C8 0.043(3) 0.032(3) 0.038(3) 0.017(2) 0.013(2) 0.008(2)
C9 0.052(3) 0.049(4) 0.061(4) 0.036(3) 0.028(3) 0.026(3)
C10 0.050(3) 0.028(3) 0.041(3) 0.016(2) 0.020(2) 0.018(2)
C11 0.041(3) 0.025(3) 0.043(3) 0.015(2) 0.012(2) 0.006(2)
C12 0.051(3) 0.024(3) 0.045(3) 0.017(2) 0.013(2) 0.009(2)
C13 0.046(3) 0.039(3) 0.067(4) 0.031(3) 0.026(3) 0.014(2)
C14 0.056(3) 0.044(3) 0.071(4) 0.034(3) 0.039(3) 0.029(3)
C15 0.075(4) 0.047(4) 0.055(4) 0.021(3) 0.010(3) 0.017(3)
C16 0.127(7) 0.051(4) 0.051(4) 0.016(3) 0.010(4) 0.023(4)
C17 0.119(7) 0.057(5) 0.061(5) 0.027(4) -0.013(5) -0.012(5)
C18 0.070(4) 0.067(5) 0.070(5) 0.047(4) -0.010(4) -0.016(4)
C19 0.047(3) 0.059(4) 0.063(4) 0.041(3) 0.001(3) -0.002(3)
C20 0.058(5) 0.109(7) 0.105(7) 0.075(6) -0.012(4) -0.035(4)
C21 0.044(4) 0.155(9) 0.138(8) 0.117(8) 0.007(5) -0.013(5)
C22 0.040(3) 0.118(6) 0.103(6) 0.088(5) 0.023(4) 0.013(4)
C23 0.041(3) 0.066(4) 0.067(4) 0.052(4) 0.017(3) 0.011(3)
C24 0.057(4) 0.153(8) 0.122(7) 0.112(7) 0.052(5) 0.053(5)
C25 0.071(5) 0.128(7) 0.101(6) 0.079(6) 0.051(5) 0.059(5)
C26 0.067(4) 0.083(5) 0.075(5) 0.048(4) 0.038(3) 0.043(4)
C27 0.123(6) 0.095(6) 0.083(5) 0.056(5) 0.064(5) 0.072(5)
C28 0.141(8) 0.158(10) 0.137(9) 0.119(9) 0.086(7) 0.098(8)
C29 0.122(8) 0.202(13) 0.091(7) 0.092(8) 0.059(6) 0.114(9)
C30 0.089(6) 0.139(8) 0.070(6) 0.047(6) 0.043(5) 0.076(6)
C31 0.060(4) 0.078(5) 0.053(4) 0.018(4) 0.023(3) 0.043(4)
C32 0.080(7) 0.192(13) 0.053(5) 0.011(8) 0.008(5) 0.083(8)
C33 0.064(6) 0.149(11) 0.081(8) -0.020(7) 0.003(5) 0.053(7)
C34 0.048(4) 0.069(5) 0.081(6) -0.011(4) 0.015(4) 0.030(4)
C35 0.045(3) 0.056(4) 0.067(4) 0.008(3) 0.021(3) 0.026(3)
C36 0.042(4) 0.054(5) 0.163(10) 0.010(6) 0.014(5) 0.014(4)
C37 0.061(5) 0.055(5) 0.196(11) 0.050(7) 0.039(6) 0.018(4)
C38 0.068(4) 0.045(4) 0.112(6) 0.031(4) 0.027(4) 0.011(3)
C39 0.068(4) 0.056(4) 0.071(4) 0.015(4) 0.024(3) 0.011(3)
C40 0.060(4) 0.084(5) 0.093(6) 0.032(5) 0.035(4) 0.025(4)
C41 0.074(5) 0.091(6) 0.077(5) 0.031(5) 0.042(4) 0.045(4)
C42 0.079(4) 0.045(3) 0.049(3) 0.020(3) 0.022(3) 0.029(3)
C43 0.061(3) 0.037(3) 0.037(3) 0.014(3) 0.014(3) 0.019(3)
C44 0.102(5) 0.063(5) 0.071(5) 0.030(4) 0.038(4) 0.038(4)
C45 0.122(6) 0.039(4) 0.059(4) 0.011(3) 0.033(4) 0.034(4)
C46 0.088(5) 0.044(4) 0.051(4) 0.019(3) 0.008(3) 0.014(3)
C47 0.071(4) 0.031(3) 0.040(3) 0.016(3) 0.012(3) 0.015(3)
C48 0.104(6) 0.046(4) 0.061(5) 0.005(3) 0.007(4) -0.005(4)
C49 0.084(5) 0.063(5) 0.088(6) 0.013(4) 0.016(4) -0.017(4)
C50 0.068(4) 0.060(4) 0.077(5) 0.021(4) 0.024(4) 0.003(3)
Cl1 0.1346(16) 0.0665(11) 0.0597(10) 0.0335(9) 0.0342(10) 0.0284(11)

loop_
_atom_type_symbol
_atom_type_description
_atom_type_scat_dispersion_real
_atom_type_scat_dispersion_imag
_atom_type_scat_source
C C 0.0033 0.0016 'International Tables Vol C Tables 4.2.6.8 and 6.1.1.4'
H H 0.0000 0.0000 'International Tables Vol C Tables 4.2.6.8 and 6.1.1.4'
N N 0.0061 0.0033 'International Tables Vol C Tables 4.2.6.8 and 6.1.1.4'
O O 0.0106 0.0060 'International Tables Vol C Tables 4.2.6.8 and 6.1.1.4'
Cd Cd -0.8075 1.2024 'International Tables Vol C Tables 4.2.6.8 and 6.1.1.4'
Cl Cl 0.1484 0.1585 'International Tables Vol C Tables 4.2.6.8 and 6.1.1.4'

loop_
_geom_angle_atom_site_label_1
_geom_angle_atom_site_label_2
_geom_angle_atom_site_label_3
_geom_angle
_geom_angle_site_symmetry_1
_geom_angle_site_symmetry_3
O3 Cd1 O1 156.63(13) 2_776 .
O3 Cd1 O7 86.80(12) 2_776 .
O1 Cd1 O7 86.50(12) . .
O3 Cd1 N2 93.92(14) 2_776 .
O1 Cd1 N2 109.02(14) . .
O7 Cd1 N2 95.71(14) . .
O3 Cd1 N1 88.35(14) 2_776 .
O1 Cd1 N1 71.55(13) . .
O7 Cd1 N1 103.53(13) . .
N2 Cd1 N1 160.73(15) . .
O3 Cd1 N3 101.52(14) 2_776 .
O1 Cd1 N3 90.45(14) . .
O7 Cd1 N3 164.70(14) . .
N2 Cd1 N3 71.14(16) . .
N1 Cd1 N3 89.65(15) . .
O5 Cd2 N4 86.44(17) . .
O5 Cd2 N5 117.05(17) . .
N4 Cd2 N5 70.6(2) . .
O5 Cd2 N7 82.86(17) . .
N4 Cd2 N7 96.54(18) . .
N5 Cd2 N7 154.46(17) . .
O5 Cd2 N6 150.36(16) . .
N4 Cd2 N6 87.96(16) . .
N5 Cd2 N6 88.18(16) . .
N7 Cd2 N6 68.91(16) . .
O5 Cd2 Cl1 96.69(12) . .
N4 Cd2 Cl1 164.07(14) . .
N5 Cd2 Cl1 94.23(15) . .
N7 Cd2 Cl1 99.34(12) . .
N6 Cd2 Cl1 96.61(12) . .
C2 N1 C3 119.0(4) . .
C2 N1 Cd1 115.3(3) . .
C3 N1 Cd1 125.4(3) . .
C15 N2 C19 120.0(5) . .
C15 N2 Cd1 123.8(4) . .
C19 N2 Cd1 116.1(4) . .
C26 N3 C23 118.7(5) . .
C26 N3 Cd1 126.7(4) . .
C23 N3 Cd1 114.5(4) . .
C27 N4 C31 118.9(6) . .
C27 N4 Cd2 125.5(5) . .
C31 N4 Cd2 115.6(4) . .
C38 N5 C35 118.2(6) . .
C38 N5 Cd2 126.1(5) . .
C35 N5 Cd2 115.5(4) . .
C39 N6 C43 116.8(5) . .
C39 N6 Cd2 126.9(4) . .
C43 N6 Cd2 115.9(3) . .
C50 N7 C47 118.2(5) . .
C50 N7 Cd2 124.5(4) . .
C47 N7 Cd2 116.9(3) . .
C1 O1 Cd1 119.0(3) . .
C12 O3 Cd1 129.6(3) . 2_776
C9 O5 Cd2 114.3(4) . .
Cd1 O7 H1W 116.0 . .
Cd1 O7 H2W 89.1 . .
H1W O7 H2W 126.7 . .
H3W O8 H4W 87.0 . .
H5W O9 H6W 84.6 . .
H7W O10 H8W 143.9 . .
H9W O11 H10W 121.3 . .
H11W O12 H12W 86.7 . .
O2 C1 O1 125.4(5) . .
O2 C1 C2 117.7(5) . .
O1 C1 C2 116.9(5) . .
N1 C2 C6 120.9(4) . .
N1 C2 C1 116.8(4) . .
C6 C2 C1 122.3(5) . .
N1 C3 C4 123.3(5) . .
N1 C3 H3 118.3 . .
C4 C3 H3 118.3 . .
C3 C4 C5 117.3(5) . .
C3 C4 C7 118.7(5) . .
C5 C4 C7 123.7(5) . .
C6 C5 C4 119.5(5) . .
C6 C5 H5 120.3 . .
C4 C5 H5 120.3 . .
C2 C6 C5 119.9(5) . .
C2 C6 H6 120.1 . .
C5 C6 H6 120.1 . .
C14 C7 C8 118.3(4) . .
C14 C7 C4 117.6(4) . .
C8 C7 C4 124.2(4) . .
C10 C8 C7 118.6(4) . .
C10 C8 C9 118.3(4) . .
C7 C8 C9 122.8(4) . .
O6 C9 O5 125.4(5) . .
O6 C9 C8 118.0(5) . .
O5 C9 C8 116.4(5) . .
C11 C10 C8 122.3(4) . .
C11 C10 H10 118.9 . .
C8 C10 H10 118.9 . .
C13 C11 C10 118.7(4) . .
C13 C11 C12 119.1(5) . .
C10 C11 C12 121.7(4) . .
O4 C12 O3 125.7(5) . .
O4 C12 C11 118.5(5) . .
O3 C12 C11 115.8(4) . .
C11 C13 C14 119.4(5) . .
C11 C13 H13 120.3 . .
C14 C13 H13 120.3 . .
C7 C14 C13 122.6(5) . .
C7 C14 H14 118.7 . .
C13 C14 H14 118.7 . .
N2 C15 C16 123.3(7) . .
N2 C15 H15 118.4 . .
C16 C15 H15 118.4 . .
C17 C16 C15 117.5(7) . .
C17 C16 H16 121.2 . .
C15 C16 H16 121.2 . .
C18 C17 C16 121.2(7) . .
C18 C17 H17 119.4 . .
C16 C17 H17 119.4 . .
C17 C18 C19 118.0(7) . .
C17 C18 C20 124.9(7) . .
C19 C18 C20 117.1(8) . .
N2 C19 C23 119.3(5) . .
N2 C19 C18 120.0(6) . .
C23 C19 C18 120.8(6) . .
C21 C20 C18 121.7(7) . .
C21 C20 H20 119.1 . .
C18 C20 H20 119.1 . .
C20 C21 C22 122.7(7) . .
C20 C21 H21 118.7 . .
C22 C21 H21 118.7 . .
C24 C22 C21 125.4(7) . .
C24 C22 C23 116.6(7) . .
C21 C22 C23 118.0(8) . .
N3 C23 C19 118.9(5) . .
N3 C23 C22 121.3(6) . .
C19 C23 C22 119.7(6) . .
C25 C24 C22 121.6(6) . .
C25 C24 H24 119.2 . .
C22 C24 H24 119.2 . .
C24 C25 C26 117.7(7) . .
C24 C25 H25 121.2 . .
C26 C25 H25 121.2 . .
N3 C26 C25 124.1(7) . .
N3 C26 H26 118.0 . .
C25 C26 H26 118.0 . .
N4 C27 C28 122.4(9) . .
N4 C27 H27 118.8 . .
C28 C27 H27 118.8 . .
C29 C28 C27 119.4(9) . .
C29 C28 H28 120.3 . .
C27 C28 H28 120.3 . .
C28 C29 C30 119.9(9) . .
C28 C29 H29 120.0 . .
C30 C29 H29 120.0 . .
C29 C30 C31 118.0(9) . .
C29 C30 C32 123.1(10) . .
C31 C30 C32 118.9(10) . .
N4 C31 C30 121.3(8) . .
N4 C31 C35 118.6(6) . .
C30 C31 C35 120.0(8) . .
C33 C32 C30 121.3(12) . .
C33 C32 H32 119.4 . .
C30 C32 H32 119.4 . .
C32 C33 C34 122.4(11) . .
C32 C33 H33 118.8 . .
C34 C33 H33 118.8 . .
C36 C34 C33 124.5(9) . .
C36 C34 C35 117.6(8) . .
C33 C34 C35 118.0(10) . .
N5 C35 C31 119.1(6) . .
N5 C35 C34 121.5(7) . .
C31 C35 C34 119.3(8) . .
C37 C36 C34 119.6(8) . .
C37 C36 H36 120.2 . .
C34 C36 H36 120.2 . .
C36 C37 C38 119.7(9) . .
C36 C37 H37 120.1 . .
C38 C37 H37 120.1 . .
N5 C38 C37 123.3(8) . .
N5 C38 H38 118.3 . .
C37 C38 H38 118.3 . .
N6 C39 C40 124.2(6) . .
N6 C39 H39 117.9 . .
C40 C39 H39 117.9 . .
C39 C40 C41 119.3(7) . .
C39 C40 H40 120.3 . .
C41 C40 H40 120.3 . .
C40 C41 C42 119.6(6) . .
C40 C41 H41 120.2 . .
C42 C41 H41 120.2 . .
C41 C42 C43 117.6(6) . .
C41 C42 C44 122.6(6) . .
C43 C42 C44 119.8(6) . .
N6 C43 C42 122.4(5) . .
N6 C43 C47 117.9(5) . .
C42 C43 C47 119.7(5) . .
C45 C44 C42 121.0(7) . .
C45 C44 H44 119.5 . .
C42 C44 H44 119.5 . .
C44 C45 C46 120.6(6) . .
C44 C45 H45 119.7 . .
C46 C45 H45 119.7 . .
C48 C46 C47 116.2(6) . .
C48 C46 C45 123.4(6) . .
C47 C46 C45 120.4(6) . .
N7 C47 C46 122.5(6) . .
N7 C47 C43 119.1(5) . .
C46 C47 C43 118.4(6) . .
C49 C48 C46 121.1(7) . .
C49 C48 H48 119.5 . .
C46 C48 H48 119.5 . .
C48 C49 C50 118.6(7) . .
C48 C49 H49 120.7 . .
C50 C49 H49 120.7 . .
N7 C50 C49 123.4(7) . .
N7 C50 H50 118.3 . .
C49 C50 H50 118.3 . .

loop_
_geom_bond_atom_site_label_1
_geom_bond_atom_site_label_2
_geom_bond_distance
_geom_bond_site_symmetry_2
Cd1 O3 2.257(3) 2_776
Cd1 O1 2.299(3) .
Cd1 O7 2.309(3) .
Cd1 N2 2.323(4) .
Cd1 N1 2.334(4) .
Cd1 N3 2.375(4) .
Cd2 O5 2.276(4) .
Cd2 N4 2.367(5) .
Cd2 N5 2.377(5) .
Cd2 N7 2.401(5) .
Cd2 N6 2.444(5) .
Cd2 Cl1 2.5048(18) .
N1 C2 1.337(6) .
N1 C3 1.338(6) .
N2 C15 1.312(7) .
N2 C19 1.354(7) .
N3 C26 1.321(7) .
N3 C23 1.355(7) .
N4 C27 1.326(8) .
N4 C31 1.373(8) .
N5 C38 1.316(8) .
N5 C35 1.355(8) .
N6 C39 1.338(7) .
N6 C43 1.362(7) .
N7 C50 1.297(7) .
N7 C47 1.359(7) .
O1 C1 1.270(6) .
O2 C1 1.225(6) .
O3 C12 1.255(6) .
O3 Cd1 2.257(3) 2_776
O4 C12 1.237(6) .
O5 C9 1.264(7) .
O6 C9 1.231(6) .
O7 H1W 0.8501 .
O7 H2W 0.8500 .
O8 H3W 0.8501 .
O8 H4W 0.8955 .
O9 H5W 0.8501 .
O9 H6W 0.9076 .
O10 H7W 0.8709 .
O10 H8W 0.8500 .
O11 H9W 0.6197 .
O11 H10W 0.8501 .
O12 H11W 0.8500 .
O12 H12W 0.8823 .
C1 C2 1.530(6) .
C2 C6 1.377(7) .
C3 C4 1.380(7) .
C3 H3 0.9300 .
C4 C5 1.382(7) .
C4 C7 1.491(6) .
C5 C6 1.380(7) .
C5 H5 0.9300 .
C6 H6 0.9300 .
C7 C14 1.374(7) .
C7 C8 1.405(6) .
C8 C10 1.386(6) .
C8 C9 1.513(7) .
C10 C11 1.381(7) .
C10 H10 0.9300 .
C11 C13 1.377(7) .
C11 C12 1.513(6) .
C13 C14 1.381(7) .
C13 H13 0.9300 .
C14 H14 0.9300 .
C15 C16 1.386(9) .
C15 H15 0.9300 .
C16 C17 1.372(11) .
C16 H16 0.9300 .
C17 C18 1.371(11) .
C17 H17 0.9300 .
C18 C19 1.424(8) .
C18 C20 1.451(11) .
C19 C23 1.415(8) .
C20 C21 1.322(12) .
C20 H20 0.9300 .
C21 C22 1.421(11) .
C21 H21 0.9300 .
C22 C24 1.411(11) .
C22 C23 1.428(8) .
C24 C25 1.342(11) .
C24 H24 0.9300 .
C25 C26 1.402(8) .
C25 H25 0.9300 .
C26 H26 0.9300 .
C27 C28 1.389(11) .
C27 H27 0.9300 .
C28 C29 1.365(13) .
C28 H28 0.9300 .
C29 C30 1.395(13) .
C29 H29 0.9300 .
C30 C31 1.401(10) .
C30 C32 1.435(14) .
C31 C35 1.424(9) .
C32 C33 1.320(15) .
C32 H32 0.9300 .
C33 C34 1.425(14) .
C33 H33 0.9300 .
C34 C36 1.394(12) .
C34 C35 1.435(9) .
C36 C37 1.345(13) .
C36 H36 0.9300 .
C37 C38 1.398(10) .
C37 H37 0.9300 .
C38 H38 0.9300 .
C39 C40 1.360(9) .
C39 H39 0.9300 .
C40 C41 1.363(9) .
C40 H40 0.9300 .
C41 C42 1.393(9) .
C41 H41 0.9300 .
C42 C43 1.406(8) .
C42 C44 1.420(9) .
C43 C47 1.442(8) .
C44 C45 1.353(9) .
C44 H44 0.9300 .
C45 C46 1.421(9) .
C45 H45 0.9300 .
C46 C48 1.406(10) .
C46 C47 1.410(8) .
C48 C49 1.330(10) .
C48 H48 0.9300 .
C49 C50 1.412(9) .
C49 H49 0.9300 .
C50 H50 0.9300 .

loop_
_geom_hbond_atom_site_label_D
_geom_hbond_atom_site_label_H
_geom_hbond_atom_site_label_A
_geom_hbond_distance_DH
_geom_hbond_distance_HA
_geom_hbond_distance_DA
_geom_hbond_angle_DHA
_geom_hbond_site_symmetry_A
C50 H50 O5 0.93 2.47 3.097(8) 125.2 .
C26 H26 O8 0.93 2.53 3.191(10) 128.2 .
C16 H16 Cl1 0.93 2.67 3.506(7) 149.4 1_544
C15 H15 O2 0.93 2.46 3.202(8) 137.4 2_766
O12 H11W O10 0.85 1.97 2.822(19) 177.9 .
O11 H10W Cl1 0.85 2.19 3.036(12) 178.2 2_666
O11 H9W O12 0.62 2.19 2.68(3) 138.2 2_666
O10 H8W O5 0.85 2.33 3.182(9) 178.7 2_777
O10 H7W O2 0.87 1.92 2.787(9) 170.9 .
O9 H5W O4 0.85 1.97 2.818(7) 178.7 1_545
O8 H3W O6 0.85 1.97 2.816(7) 179.0 .
O7 H2W O4 0.85 1.83 2.680(5) 179.5 2_776
O7 H2W O3 0.85 2.59 3.137(5) 123.1 2_776
O7 H1W O1 0.85 1.85 2.700(5) 179.6 2_766
C50 H50 O5 0.93 2.47 3.097(8) 125.2 .
C26 H26 O8 0.93 2.53 3.191(10) 128.2 .
C16 H16 Cl1 0.93 2.67 3.506(7) 149.4 1_544
C15 H15 O2 0.93 2.46 3.202(8) 137.4 2_766
O12 H11W O10 0.85 1.97 2.822(19) 177.9 .
O11 H10W Cl1 0.85 2.19 3.036(12) 178.2 2_666
O11 H9W O12 0.62 2.19 2.68(3) 138.2 2_666
O10 H8W O5 0.85 2.33 3.182(9) 178.7 2_777
O10 H7W O2 0.87 1.92 2.787(9) 170.9 .
O9 H5W O4 0.85 1.97 2.818(7) 178.7 1_545
O8 H3W O6 0.85 1.97 2.816(7) 179.0 .
O7 H2W O4 0.85 1.83 2.680(5) 179.5 2_776
O7 H2W O3 0.85 2.59 3.137(5) 123.1 2_776
O7 H1W O1 0.85 1.85 2.700(5) 179.6 2_766
O7 H1W O1 0.85 1.85 2.700(5) 179.6 2_766
O7 H2W O3 0.85 2.59 3.137(5) 123.1 2_776
O7 H2W O4 0.85 1.83 2.680(5) 179.5 2_776
O8 H3W O6 0.85 1.97 2.816(7) 179.0 .
O9 H5W O4 0.85 1.97 2.818(7) 178.7 1_545
O11 H9W O12 0.62 2.19 2.68(3) 138.2 2_666
O11 H10W Cl1 0.85 2.19 3.036(12) 178.2 2_666
C15 H15 O2 0.93 2.46 3.202(8) 137.4 2_766
C16 H16 Cl1 0.93 2.67 3.506(7) 149.4 1_544
C26 H26 O8 0.93 2.53 3.191(10) 128.2 .
C50 H50 O5 0.93 2.47 3.097(8) 125.2 .

loop_
_geom_torsion_atom_site_label_1
_geom_torsion_atom_site_label_2
_geom_torsion_atom_site_label_3
_geom_torsion_atom_site_label_4
_geom_torsion
_geom_torsion_site_symmetry_1
Cd1 O1 C1 O2 174.0(4) .
Cd1 O1 C1 C2 -4.7(6) .
C3 N1 C2 C6 0.4(7) .
Cd1 N1 C2 C6 -174.3(4) .
C3 N1 C2 C1 -179.8(4) .
Cd1 N1 C2 C1 5.4(5) .
O2 C1 C2 N1 -179.4(5) .
O1 C1 C2 N1 -0.7(7) .
O2 C1 C2 C6 0.4(8) .
O1 C1 C2 C6 179.1(5) .
C2 N1 C3 C4 -1.5(8) .
Cd1 N1 C3 C4 172.7(4) .
N1 C3 C4 C5 0.8(8) .
N1 C3 C4 C7 175.9(4) .
C3 C4 C5 C6 0.9(8) .
C7 C4 C5 C6 -173.8(5) .
N1 C2 C6 C5 1.3(8) .
C1 C2 C6 C5 -178.5(5) .
C4 C5 C6 C2 -2.0(9) .
C3 C4 C7 C14 -54.6(7) .
C5 C4 C7 C14 120.0(6) .
C3 C4 C7 C8 124.6(5) .
C5 C4 C7 C8 -60.7(7) .
C14 C7 C8 C10 0.8(7) .
C4 C7 C8 C10 -178.5(4) .
C14 C7 C8 C9 174.1(5) .
C4 C7 C8 C9 -5.1(8) .
Cd2 O5 C9 O6 -14.3(7) .
Cd2 O5 C9 C8 158.9(3) .
C10 C8 C9 O6 131.0(5) .
C7 C8 C9 O6 -42.3(7) .
C10 C8 C9 O5 -42.7(7) .
C7 C8 C9 O5 143.9(5) .
C7 C8 C10 C11 2.4(7) .
C9 C8 C10 C11 -171.2(5) .
C8 C10 C11 C13 -3.5(7) .
C8 C10 C11 C12 168.9(4) .
Cd1 O3 C12 O4 -16.3(8) 2_776
Cd1 O3 C12 C11 163.5(3) 2_776
C13 C11 C12 O4 171.2(5) .
C10 C11 C12 O4 -1.2(7) .
C13 C11 C12 O3 -8.6(7) .
C10 C11 C12 O3 179.0(5) .
C10 C11 C13 C14 1.4(8) .
C12 C11 C13 C14 -171.2(5) .
C8 C7 C14 C13 -2.9(8) .
C4 C7 C14 C13 176.4(5) .
C11 C13 C14 C7 1.8(9) .
C19 N2 C15 C16 -1.1(9) .
Cd1 N2 C15 C16 179.3(5) .
N2 C15 C16 C17 -0.5(10) .
C15 C16 C17 C18 2.0(11) .
C16 C17 C18 C19 -1.9(10) .
C16 C17 C18 C20 177.5(7) .
C15 N2 C19 C23 -179.1(5) .
Cd1 N2 C19 C23 0.5(6) .
C15 N2 C19 C18 1.2(8) .
Cd1 N2 C19 C18 -179.2(4) .
C17 C18 C19 N2 0.3(9) .
C20 C18 C19 N2 -179.2(6) .
C17 C18 C19 C23 -179.4(6) .
C20 C18 C19 C23 1.1(9) .
C17 C18 C20 C21 179.6(8) .
C19 C18 C20 C21 -1.0(11) .
C18 C20 C21 C22 -0.7(13) .
C20 C21 C22 C24 -177.6(8) .
C20 C21 C22 C23 2.2(11) .
C26 N3 C23 C19 -177.0(5) .
Cd1 N3 C23 C19 1.2(6) .
C26 N3 C23 C22 1.0(8) .
Cd1 N3 C23 C22 179.3(4) .
N2 C19 C23 N3 -1.2(8) .
C18 C19 C23 N3 178.5(5) .
N2 C19 C23 C22 -179.3(5) .
C18 C19 C23 C22 0.4(8) .
C24 C22 C23 N3 -0.2(8) .
C21 C22 C23 N3 179.9(6) .
C24 C22 C23 C19 177.8(5) .
C21 C22 C23 C19 -2.1(8) .
C21 C22 C24 C25 179.2(7) .
C23 C22 C24 C25 -0.7(10) .
C22 C24 C25 C26 0.8(11) .
C23 N3 C26 C25 -1.0(9) .
Cd1 N3 C26 C25 -179.0(5) .
C24 C25 C26 N3 0.1(10) .
C31 N4 C27 C28 0.3(10) .
Cd2 N4 C27 C28 177.3(5) .
N4 C27 C28 C29 -0.1(12) .
C27 C28 C29 C30 -0.9(13) .
C28 C29 C30 C31 1.7(12) .
C28 C29 C30 C32 -178.7(8) .
C27 N4 C31 C30 0.6(9) .
Cd2 N4 C31 C30 -176.7(5) .
C27 N4 C31 C35 -178.7(5) .
Cd2 N4 C31 C35 4.0(7) .
C29 C30 C31 N4 -1.6(10) .
C32 C30 C31 N4 178.8(6) .
C29 C30 C31 C35 177.7(6) .
C32 C30 C31 C35 -1.9(10) .
C29 C30 C32 C33 179.8(10) .
C31 C30 C32 C33 -0.6(14) .
C30 C32 C33 C34 3.4(17) .
C32 C33 C34 C36 174.8(9) .
C32 C33 C34 C35 -3.6(14) .
C38 N5 C35 C31 177.4(5) .
Cd2 N5 C35 C31 -7.2(7) .
C38 N5 C35 C34 -1.3(9) .
Cd2 N5 C35 C34 174.1(4) .
N4 C31 C35 N5 2.2(8) .
C30 C31 C35 N5 -177.1(5) .
N4 C31 C35 C34 -179.1(5) .
C30 C31 C35 C34 1.5(9) .
C36 C34 C35 N5 1.2(9) .
C33 C34 C35 N5 179.7(6) .
C36 C34 C35 C31 -177.4(6) .
C33 C34 C35 C31 1.1(9) .
C33 C34 C36 C37 -178.3(8) .
C35 C34 C36 C37 0.1(11) .
C34 C36 C37 C38 -1.3(13) .
C35 N5 C38 C37 0.1(10) .
Cd2 N5 C38 C37 -174.8(5) .
C36 C37 C38 N5 1.3(12) .
C43 N6 C39 C40 0.2(10) .
Cd2 N6 C39 C40 172.8(6) .
N6 C39 C40 C41 -2.0(12) .
C39 C40 C41 C42 1.9(12) .
C40 C41 C42 C43 -0.3(10) .
C40 C41 C42 C44 179.7(7) .
C39 N6 C43 C42 1.7(8) .
Cd2 N6 C43 C42 -171.8(4) .
C39 N6 C43 C47 -177.8(5) .
Cd2 N6 C43 C47 8.7(6) .
C41 C42 C43 N6 -1.6(9) .
C44 C42 C43 N6 178.5(5) .
C41 C42 C43 C47 177.8(5) .
C44 C42 C43 C47 -2.1(8) .
C41 C42 C44 C45 -177.8(7) .
C43 C42 C44 C45 2.1(10) .
C42 C44 C45 C46 -0.4(11) .
C44 C45 C46 C48 178.6(7) .
C44 C45 C46 C47 -1.2(10) .
C50 N7 C47 C46 -2.3(9) .
Cd2 N7 C47 C46 171.2(4) .
C50 N7 C47 C43 177.9(5) .
Cd2 N7 C47 C43 -8.7(7) .
C48 C46 C47 N7 1.4(9) .
C45 C46 C47 N7 -178.7(6) .
C48 C46 C47 C43 -178.7(5) .
C45 C46 C47 C43 1.2(9) .
N6 C43 C47 N7 -0.2(8) .
C42 C43 C47 N7 -179.6(5) .
N6 C43 C47 C46 179.9(5) .
C42 C43 C47 C46 0.5(8) .
C47 C46 C48 C49 0.2(11) .
C45 C46 C48 C49 -179.6(7) .
C46 C48 C49 C50 -1.0(13) .
C47 N7 C50 C49 1.5(10) .
Cd2 N7 C50 C49 -171.4(6) .
C48 C49 C50 N7 0.1(12) .
